data_7158016
loop_
_publ_author_name
'Zonker, Benjamin'
'Becker, Jonathan'
'Hrdina, Radim'

_publ_section_title
;
 Synthesis of noradamantane derivatives by ring-contraction of the
 adamantane framework.
;
_journal_issue 18
_journal_name_full 'Organic &amp; biomolecular chemistry'
_journal_page_first 4027
_journal_page_last 4031
_journal_paper_doi 10.1039/d1ob00471a
_journal_volume 19
_journal_year 2021
_chemical_formula_sum 'C14 H18 O2'
_chemical_formula_weight 218.28
_chemical_name_common 14
_chemical_name_systematic 'Nordiamantane carboxylic acid'
_space_group_crystal_system monoclinic
_space_group_IT_number 14
_space_group_name_Hall '-P 2yn'
_space_group_name_H-M_alt 'P 1 21/n 1'
_atom_sites_solution_hydrogens mixed
_atom_sites_solution_primary dual
_atom_sites_solution_secondary difmap
_audit_creation_method SHELXL-2018/3
_audit_update_record
;
2021-02-15 deposited with the CCDC.	2021-04-08 downloaded from the CCDC.
;
_cell_angle_alpha 90
_cell_angle_beta 97.934(2)
_cell_angle_gamma 90
_cell_formula_units_Z 4
_cell_length_a 6.5170(4)
_cell_length_b 10.4112(7)
_cell_length_c 15.8832(10)
_cell_measurement_reflns_used 9936
_cell_measurement_temperature 100(2)
_cell_measurement_theta_max 37.06
_cell_measurement_theta_min 2.35
_cell_volume 1067.36(12)
_computing_cell_refinement 'SAINT 8.38A (Bruker-AXS, 2017)'
_computing_data_collection 'APEX3 v2017.3-0 (Bruker-AXS, 2017)'
_computing_data_reduction 'SAINT 8.38A (Bruker-AXS, 2017)'
_computing_molecular_graphics 'Bruker SHELXTL'
_computing_publication_material 'Bruker SHELXTL'
_computing_structure_refinement 'SHELXL-2018/3 (Sheldrick, 2018)'
_computing_structure_solution 'SHELXT-2015 (Sheldrick, 2015)'
_diffrn_ambient_temperature 100(2)
_diffrn_detector_area_resol_mean 10.4167
_diffrn_measured_fraction_theta_full 1.000
_diffrn_measured_fraction_theta_max 1.000
_diffrn_measurement_device_type 'Bruker PHOTON100'
_diffrn_measurement_method '\f and \w scans'
_diffrn_radiation_type MoK\a
_diffrn_radiation_wavelength 0.71073
_diffrn_reflns_av_R_equivalents 0.0505
_diffrn_reflns_av_unetI/netI 0.0171
_diffrn_reflns_Laue_measured_fraction_full 1.000
_diffrn_reflns_Laue_measured_fraction_max 1.000
_diffrn_reflns_limit_h_max 9
_diffrn_reflns_limit_h_min -9
_diffrn_reflns_limit_k_max 14
_diffrn_reflns_limit_k_min -14
_diffrn_reflns_limit_l_max 22
_diffrn_reflns_limit_l_min -22
_diffrn_reflns_number 77056
_diffrn_reflns_point_group_measured_fraction_full 1.000
_diffrn_reflns_point_group_measured_fraction_max 1.000
_diffrn_reflns_theta_full 25.242
_diffrn_reflns_theta_max 30.019
_diffrn_reflns_theta_min 2.346
_diffrn_source 'I\mS micro-focus sealed tube, multilayer optics'
_exptl_absorpt_coefficient_mu 0.089
_exptl_absorpt_correction_T_max 0.7473
_exptl_absorpt_correction_T_min 0.7124
_exptl_absorpt_correction_type multi-scan
_exptl_absorpt_process_details 'SADABS (Sheldrick, 2009)'
_exptl_crystal_colour colourless
_exptl_crystal_density_diffrn 1.358
_exptl_crystal_density_method 'not measured'
_exptl_crystal_description plate
_exptl_crystal_F_000 472
_exptl_crystal_size_max 0.240
_exptl_crystal_size_mid 0.146
_exptl_crystal_size_min 0.056
_refine_diff_density_max 0.359
_refine_diff_density_min -0.285
_refine_diff_density_rms 0.060
_refine_ls_extinction_method none
_refine_ls_goodness_of_fit_ref 1.051
_refine_ls_hydrogen_treatment mixed
_refine_ls_matrix_type full
_refine_ls_number_parameters 148
_refine_ls_number_reflns 3129
_refine_ls_number_restraints 1
_refine_ls_restrained_S_all 1.051
_refine_ls_R_factor_all 0.0529
_refine_ls_R_factor_gt 0.0424
_refine_ls_shift/su_max 0.001
_refine_ls_shift/su_mean 0.000
_refine_ls_structure_factor_coef Fsqd
_refine_ls_weighting_details 'w=1/[\s^2^(Fo^2^)+(0.0547P)^2^+0.6060P] where P=(Fo^2^+2Fc^2^)/3'
_refine_ls_weighting_scheme calc
_refine_ls_wR_factor_gt 0.1069
_refine_ls_wR_factor_ref 0.1145
_reflns_Friedel_coverage 0.000
_reflns_number_gt 2631
_reflns_number_total 3129
_reflns_threshold_expression 'I > 2\s(I)'
_cod_data_source_file d1ob00471a2.cif
_cod_data_source_block D19288
_cod_depositor_comments 'Adding full bibliography for 7158016.cif.'
_cod_original_sg_symbol_H-M 'P 21/n'
_cod_database_code 7158016
_shelx_shelxl_version_number 2018/3
_shelx_space_group_comment
; 
The symmetry employed for this shelxl refinement is uniquely defined 
by the following loop, which should always be used as a source of 
symmetry information in preference to the above space-group names. 
They are only intended as comments. 
;
_shelx_estimated_absorpt_t_min 0.979
_shelx_estimated_absorpt_t_max 0.995

loop_
_space_group_symop_operation_xyz
'x, y, z'
'-x+1/2, y+1/2, -z+1/2'
'-x, -y, -z'
'x-1/2, -y-1/2, z-1/2'

loop_
_atom_site_label
_atom_site_type_symbol
_atom_site_fract_x
_atom_site_fract_y
_atom_site_fract_z
_atom_site_U_iso_or_equiv
_atom_site_adp_type
_atom_site_occupancy
_atom_site_site_symmetry_order
_atom_site_calc_flag
_atom_site_refinement_flags_posn
_atom_site_refinement_flags_adp
_atom_site_refinement_flags_occupancy
_atom_site_disorder_assembly
_atom_site_disorder_group
O1 O 0.42006(13) 0.50111(8) 0.59288(5) 0.01669(18) Uani 1 1 d . . . . .
O2 O 0.64349(14) 0.63918(9) 0.54670(5) 0.0196(2) Uani 1 1 d D . . . .
H2 H 0.616(3) 0.5916(16) 0.5008(10) 0.029 Uiso 1 1 d D U . . .
C1 C 0.53560(17) 0.59481(11) 0.60475(7) 0.0125(2) Uani 1 1 d . . . . .
C2 C 0.55856(17) 0.67105(10) 0.68571(6) 0.0117(2) Uani 1 1 d . . . . .
C3 C 0.53514(16) 0.58905(10) 0.76821(6) 0.0115(2) Uani 1 1 d . . . . .
H3 H 0.516724 0.495162 0.756189 0.014 Uiso 1 1 calc R U . . .
C4 C 0.34737(17) 0.65023(11) 0.80293(7) 0.0133(2) Uani 1 1 d . . . . .
H4 H 0.216197 0.615735 0.770778 0.016 Uiso 1 1 calc R U . . .
C5 C 0.37527(17) 0.79110(11) 0.77763(7) 0.0141(2) Uani 1 1 d . . . . .
H5 H 0.255642 0.845825 0.788563 0.017 Uiso 1 1 calc R U . . .
C6 C 0.38510(17) 0.77472(11) 0.68243(7) 0.0147(2) Uani 1 1 d . . . . .
H6A H 0.425030 0.855535 0.656142 0.018 Uiso 1 1 calc R U . . .
H6AB H 0.252012 0.743488 0.651643 0.018 Uiso 1 1 calc R U . . .
C7 C 0.76455(17) 0.74445(11) 0.70755(7) 0.0131(2) Uani 1 1 d . . . . .
H7A H 0.883752 0.693643 0.693583 0.016 Uiso 1 1 calc R U . . .
H7AB H 0.761238 0.828493 0.678233 0.016 Uiso 1 1 calc R U . . .
C8 C 0.76980(17) 0.76021(11) 0.80376(7) 0.0125(2) Uani 1 1 d . . . . .
H8 H 0.905462 0.794993 0.831552 0.015 Uiso 1 1 calc R U . . .
C9 C 0.73662(16) 0.61999(11) 0.82919(7) 0.0124(2) Uani 1 1 d . . . . .
H9 H 0.852524 0.565891 0.813668 0.015 Uiso 1 1 calc R U . . .
C10 C 0.58336(17) 0.83971(11) 0.82672(7) 0.0141(2) Uani 1 1 d . . . . .
H10 H 0.603028 0.931988 0.812295 0.017 Uiso 1 1 calc R U . . .
C11 C 0.57488(18) 0.82761(12) 0.92299(7) 0.0163(2) Uani 1 1 d . . . . .
H11A H 0.459180 0.880183 0.938502 0.020 Uiso 1 1 calc R U . . .
H11B H 0.705396 0.860601 0.954961 0.020 Uiso 1 1 calc R U . . .
C12 C 0.54399(18) 0.68618(12) 0.94751(7) 0.0155(2) Uani 1 1 d . . . . .
H12 H 0.538536 0.679787 1.009980 0.019 Uiso 1 1 calc R U . . .
C13 C 0.34261(18) 0.63365(12) 0.89823(7) 0.0163(2) Uani 1 1 d . . . . .
H13A H 0.327629 0.541549 0.911634 0.020 Uiso 1 1 calc R U . . .
H13B H 0.222554 0.680445 0.915172 0.020 Uiso 1 1 calc R U . . .
C14 C 0.72268(18) 0.60420(11) 0.92396(7) 0.0151(2) Uani 1 1 d . . . . .
H14A H 0.854444 0.631532 0.957819 0.018 Uiso 1 1 calc R U . . .
H14B H 0.698829 0.512807 0.936826 0.018 Uiso 1 1 calc R U . . .

loop_
_atom_site_aniso_label
_atom_site_aniso_U_11
_atom_site_aniso_U_22
_atom_site_aniso_U_33
_atom_site_aniso_U_23
_atom_site_aniso_U_13
_atom_site_aniso_U_12
O1 0.0212(4) 0.0173(4) 0.0119(3) -0.0016(3) 0.0032(3) -0.0054(3)
O2 0.0261(4) 0.0222(4) 0.0117(4) -0.0033(3) 0.0071(3) -0.0087(4)
C1 0.0140(5) 0.0133(5) 0.0101(4) 0.0012(4) 0.0009(4) 0.0013(4)
C2 0.0142(5) 0.0114(5) 0.0096(4) -0.0003(3) 0.0021(3) -0.0003(4)
C3 0.0144(5) 0.0108(5) 0.0092(4) 0.0002(3) 0.0012(3) -0.0004(4)
C4 0.0122(5) 0.0167(5) 0.0112(4) -0.0008(4) 0.0017(4) -0.0012(4)
C5 0.0141(5) 0.0152(5) 0.0130(5) -0.0009(4) 0.0020(4) 0.0036(4)
C6 0.0157(5) 0.0155(5) 0.0125(5) 0.0011(4) 0.0005(4) 0.0025(4)
C7 0.0145(5) 0.0131(5) 0.0122(4) -0.0005(4) 0.0034(4) -0.0023(4)
C8 0.0133(5) 0.0127(5) 0.0113(4) -0.0010(4) 0.0011(4) -0.0021(4)
C9 0.0125(5) 0.0133(5) 0.0110(4) -0.0002(4) 0.0005(4) 0.0012(4)
C10 0.0178(5) 0.0114(5) 0.0131(5) -0.0014(4) 0.0026(4) 0.0003(4)
C11 0.0189(5) 0.0170(5) 0.0133(5) -0.0042(4) 0.0034(4) -0.0009(4)
C12 0.0172(5) 0.0193(5) 0.0101(4) -0.0017(4) 0.0024(4) -0.0023(4)
C13 0.0163(5) 0.0214(6) 0.0119(5) -0.0006(4) 0.0045(4) -0.0038(4)
C14 0.0171(5) 0.0175(5) 0.0104(4) 0.0008(4) 0.0000(4) 0.0007(4)

loop_
_atom_type_symbol
_atom_type_description
_atom_type_scat_dispersion_real
_atom_type_scat_dispersion_imag
_atom_type_scat_source
C C 0.0033 0.0016 'International Tables Vol C Tables 4.2.6.8 and 6.1.1.4'
H H 0.0000 0.0000 'International Tables Vol C Tables 4.2.6.8 and 6.1.1.4'
O O 0.0106 0.0060 'International Tables Vol C Tables 4.2.6.8 and 6.1.1.4'

loop_
_geom_angle_atom_site_label_1
_geom_angle_atom_site_label_2
_geom_angle_atom_site_label_3
_geom_angle
_geom_angle_site_symmetry_1
_geom_angle_site_symmetry_3
_geom_angle_publ_flag
C1 O2 H2 108.3(12) . . ?
O1 C1 O2 123.01(10) . . ?
O1 C1 C2 122.47(10) . . ?
O2 C1 C2 114.48(10) . . ?
C1 C2 C7 115.82(9) . . ?
C1 C2 C6 110.58(9) . . ?
C7 C2 C6 105.61(9) . . ?
C1 C2 C3 114.39(9) . . ?
C7 C2 C3 105.10(8) . . ?
C6 C2 C3 104.35(8) . . ?
C4 C3 C9 109.53(8) . . ?
C4 C3 C2 104.10(8) . . ?
C9 C3 C2 103.51(8) . . ?
C4 C3 H3 113.0 . . ?
C9 C3 H3 113.0 . . ?
C2 C3 H3 113.0 . . ?
C13 C4 C5 112.70(9) . . ?
C13 C4 C3 115.58(9) . . ?
C5 C4 C3 99.88(8) . . ?
C13 C4 H4 109.4 . . ?
C5 C4 H4 109.4 . . ?
C3 C4 H4 109.4 . . ?
C6 C5 C4 100.04(9) . . ?
C6 C5 C10 112.29(9) . . ?
C4 C5 C10 107.83(9) . . ?
C6 C5 H5 112.0 . . ?
C4 C5 H5 112.0 . . ?
C10 C5 H5 112.0 . . ?
C5 C6 C2 99.97(8) . . ?
C5 C6 H6A 111.8 . . ?
C2 C6 H6A 111.8 . . ?
C5 C6 H6AB 111.8 . . ?
C2 C6 H6AB 111.8 . . ?
H6A C6 H6AB 109.5 . . ?
C8 C7 C2 100.15(8) . . ?
C8 C7 H7A 111.7 . . ?
C2 C7 H7A 111.7 . . ?
C8 C7 H7AB 111.7 . . ?
C2 C7 H7AB 111.7 . . ?
H7A C7 H7AB 109.5 . . ?
C7 C8 C9 100.12(8) . . ?
C7 C8 C10 112.35(9) . . ?
C9 C8 C10 107.52(9) . . ?
C7 C8 H8 112.1 . . ?
C9 C8 H8 112.1 . . ?
C10 C8 H8 112.1 . . ?
C14 C9 C8 112.97(9) . . ?
C14 C9 C3 115.55(9) . . ?
C8 C9 C3 99.81(8) . . ?
C14 C9 H9 109.4 . . ?
C8 C9 H9 109.4 . . ?
C3 C9 H9 109.4 . . ?
C11 C10 C5 108.83(9) . . ?
C11 C10 C8 108.97(9) . . ?
C5 C10 C8 111.43(9) . . ?
C11 C10 H10 109.2 . . ?
C5 C10 H10 109.2 . . ?
C8 C10 H10 109.2 . . ?
C10 C11 C12 110.59(9) . . ?
C10 C11 H11A 109.5 . . ?
C12 C11 H11A 109.5 . . ?
C10 C11 H11B 109.5 . . ?
C12 C11 H11B 109.5 . . ?
H11A C11 H11B 108.1 . . ?
C14 C12 C13 107.62(9) . . ?
C14 C12 C11 109.88(9) . . ?
C13 C12 C11 110.11(10) . . ?
C14 C12 H12 109.7 . . ?
C13 C12 H12 109.7 . . ?
C11 C12 H12 109.7 . . ?
C4 C13 C12 109.42(9) . . ?
C4 C13 H13A 109.8 . . ?
C12 C13 H13A 109.8 . . ?
C4 C13 H13B 109.8 . . ?
C12 C13 H13B 109.8 . . ?
H13A C13 H13B 108.2 . . ?
C9 C14 C12 109.33(9) . . ?
C9 C14 H14A 109.8 . . ?
C12 C14 H14A 109.8 . . ?
C9 C14 H14B 109.8 . . ?
C12 C14 H14B 109.8 . . ?
H14A C14 H14B 108.3 . . ?

loop_
_geom_bond_atom_site_label_1
_geom_bond_atom_site_label_2
_geom_bond_distance
_geom_bond_site_symmetry_2
_geom_bond_publ_flag
O1 C1 1.2309(14) . ?
O2 C1 1.3180(13) . ?
O2 H2 0.879(14) . ?
C1 C2 1.5009(15) . ?
C2 C7 1.5421(15) . ?
C2 C6 1.5586(15) . ?
C2 C3 1.5888(14) . ?
C3 C4 1.5472(15) . ?
C3 C9 1.5540(15) . ?
C3 H3 1.0000 . ?
C4 C13 1.5280(15) . ?
C4 C5 1.5381(16) . ?
C4 H4 1.0000 . ?
C5 C6 1.5316(15) . ?
C5 C10 1.5529(16) . ?
C5 H5 1.0000 . ?
C6 H6A 0.9900 . ?
C6 H6AB 0.9900 . ?
C7 C8 1.5325(14) . ?
C7 H7A 0.9900 . ?
C7 H7AB 0.9900 . ?
C8 C9 1.5379(15) . ?
C8 C10 1.5546(15) . ?
C8 H8 1.0000 . ?
C9 C14 1.5293(14) . ?
C9 H9 1.0000 . ?
C10 C11 1.5428(15) . ?
C10 H10 1.0000 . ?
C11 C12 1.5434(17) . ?
C11 H11A 0.9900 . ?
C11 H11B 0.9900 . ?
C12 C14 1.5313(16) . ?
C12 C13 1.5332(16) . ?
C12 H12 1.0000 . ?
C13 H13A 0.9900 . ?
C13 H13B 0.9900 . ?
C14 H14A 0.9900 . ?
C14 H14B 0.9900 . ?

loop_
_geom_hbond_atom_site_label_D
_geom_hbond_atom_site_label_H
_geom_hbond_atom_site_label_A
_geom_hbond_distance_DH
_geom_hbond_distance_HA
_geom_hbond_distance_DA
_geom_hbond_angle_DHA
_geom_hbond_site_symmetry_A
_geom_hbond_publ_flag
O2 H2 O1 0.879(14) 1.762(14) 2.6394(12) 175.4(17) 3_666 yes
